data_7157737
loop_
_publ_author_name
'Jaspal, Sonam'
'Shinde, Vikki N.'
'Meena, Neha'
'Nipate, Dhananjay S.'
'Rangan, Krishnan'
'Kumar, Anil'

_publ_section_title
;
 Metal-free benzoylation of imidazoheterocycles by oxidative
 decarboxylation of arylglyoxylic acids.
;
_journal_issue 44
_journal_name_full 'Organic &amp; biomolecular chemistry'
_journal_page_first 9072
_journal_page_last 9080
_journal_paper_doi 10.1039/d0ob01842b
_journal_volume 18
_journal_year 2020
_chemical_formula_moiety 'C20 H14 N2 O'
_chemical_formula_sum 'C20 H14 N2 O'
_chemical_formula_weight 298.33
_space_group_crystal_system orthorhombic
_space_group_IT_number 61
_space_group_name_Hall '-P 2ac 2ab'
_space_group_name_H-M_alt 'P b c a'
_atom_sites_solution_hydrogens geom
_atom_sites_solution_primary dual
_audit_creation_date 2020-01-20
_audit_creation_method
;
Olex2 1.2
(compiled 2018.05.29 svn.r3508 for OlexSys, GUI svn.r5506)
;
_audit_update_record
;
2020-01-20 deposited with the CCDC.	2020-10-15 downloaded from the CCDC.
;
_cell_angle_alpha 90
_cell_angle_beta 90
_cell_angle_gamma 90
_cell_formula_units_Z 8
_cell_length_a 8.3127(2)
_cell_length_b 17.1849(3)
_cell_length_c 20.9916(4)
_cell_measurement_reflns_used 7547
_cell_measurement_temperature 93(2)
_cell_measurement_theta_max 79.1790
_cell_measurement_theta_min 5.1860
_cell_volume 2998.71(11)
_computing_cell_refinement 'CrysAlisPro 1.171.39.20a (Rigaku OD, 2015)'
_computing_data_collection 'CrysAlisPro 1.171.39.20a (Rigaku OD, 2015)'
_computing_data_reduction 'CrysAlisPro 1.171.39.20a (Rigaku OD, 2015)'
_computing_molecular_graphics 'Olex2 (Dolomanov et al., 2009)'
_computing_publication_material 'Olex2 (Dolomanov et al., 2009)'
_computing_structure_refinement 'ShelXL (Sheldrick, 2015)'
_computing_structure_solution 'ShelXT (Sheldrick, 2015)'
_diffrn_ambient_temperature 93(2)
_diffrn_detector 'CCD plate'
_diffrn_measured_fraction_theta_full 1.000
_diffrn_measured_fraction_theta_max 0.982
_diffrn_measurement_details
;
List of Runs (angles in degrees, time in seconds):

  # Type    Start    End  Width  t~exp~   \w     \q     \k     \f   Frames
#--------------------------------------------------------------------------
  1  \w     43.00  69.00   0.50    2.72    --    0.00  37.00 150.00   52
  2  \w    -45.00  14.00   0.50    2.72    --    0.00 -37.00-120.00  118
  3  \w    -22.00  65.00   0.50    2.72    --    0.00  57.00  60.00  174
  4  \w    147.00 185.00   0.50   10.92    --  107.20  30.00 -60.00   76
  5  \w     59.00 123.00   0.50   10.92    --  107.20 -61.00-180.00  128
  6  \w     92.00 194.00   0.50   10.92    --  107.20  45.00-150.00  204
  7  \w     19.00  92.00   0.50   10.92    --  107.20 -61.00 -90.00  146
  8  \w     33.00 133.00   0.50   10.92    --  107.20 -15.00  30.00  200
;
_diffrn_measurement_device 'four-circle diffractometer'
_diffrn_measurement_device_type 'XtaLAB Pro: Kappa dual home/near'
_diffrn_measurement_method '\w scans'
_diffrn_orient_matrix_type 'CrysAlisPro convention (1999,Acta A55,543-557)'
_diffrn_orient_matrix_UB_11 -0.0249451000
_diffrn_orient_matrix_UB_12 -0.0257324000
_diffrn_orient_matrix_UB_13 0.0695490000
_diffrn_orient_matrix_UB_21 -0.1524062000
_diffrn_orient_matrix_UB_22 0.0506045000
_diffrn_orient_matrix_UB_23 0.0039014000
_diffrn_orient_matrix_UB_31 -0.1024595000
_diffrn_orient_matrix_UB_32 -0.0693689000
_diffrn_orient_matrix_UB_33 -0.0231182000
_diffrn_radiation_monochromator graphite
_diffrn_radiation_probe x-ray
_diffrn_radiation_type CuK\a
_diffrn_radiation_wavelength 1.54184
_diffrn_reflns_av_R_equivalents 0.0331
_diffrn_reflns_av_unetI/netI 0.0312
_diffrn_reflns_Laue_measured_fraction_full 1.000
_diffrn_reflns_Laue_measured_fraction_max 0.982
_diffrn_reflns_limit_h_max 8
_diffrn_reflns_limit_h_min -10
_diffrn_reflns_limit_k_max 17
_diffrn_reflns_limit_k_min -21
_diffrn_reflns_limit_l_max 26
_diffrn_reflns_limit_l_min -25
_diffrn_reflns_number 10545
_diffrn_reflns_point_group_measured_fraction_full 1.000
_diffrn_reflns_point_group_measured_fraction_max 0.982
_diffrn_reflns_theta_full 67.684
_diffrn_reflns_theta_max 79.542
_diffrn_reflns_theta_min 4.212
_diffrn_source 'fine-focus sealed X-ray tube'
_diffrn_source_type 'Enhance (Cu) X-ray Source'
_exptl_absorpt_coefficient_mu 0.656
_exptl_absorpt_correction_T_max 1.00000
_exptl_absorpt_correction_T_min 0.78377
_exptl_absorpt_correction_type multi-scan
_exptl_absorpt_process_details
;
CrysAlisPro 1.171.39.20a (Rigaku Oxford Diffraction, 2015)
Empirical absorption correction using spherical harmonics,
 implemented in SCALE3 ABSPACK scaling algorithm.
;
_exptl_crystal_colour Yellow
_exptl_crystal_density_diffrn 1.322
_exptl_crystal_description Block
_exptl_crystal_F_000 1248
_exptl_crystal_size_max 0.1
_exptl_crystal_size_mid 0.1
_exptl_crystal_size_min 0.1
_refine_diff_density_max 0.239
_refine_diff_density_min -0.265
_refine_diff_density_rms 0.058
_refine_ls_extinction_method none
_refine_ls_goodness_of_fit_ref 1.096
_refine_ls_hydrogen_treatment constr
_refine_ls_matrix_type full
_refine_ls_number_parameters 208
_refine_ls_number_reflns 3204
_refine_ls_number_restraints 0
_refine_ls_restrained_S_all 1.096
_refine_ls_R_factor_all 0.0464
_refine_ls_R_factor_gt 0.0442
_refine_ls_shift/su_max 0.000
_refine_ls_shift/su_mean 0.000
_refine_ls_structure_factor_coef Fsqd
_refine_ls_weighting_details 'w=1/[\s^2^(Fo^2^)+(0.0647P)^2^+1.2434P] where P=(Fo^2^+2Fc^2^)/3'
_refine_ls_weighting_scheme calc
_refine_ls_wR_factor_gt 0.1217
_refine_ls_wR_factor_ref 0.1239
_reflns_Friedel_coverage 0.000
_reflns_number_gt 2968
_reflns_number_total 3204
_reflns_threshold_expression 'I > 2\s(I)'
_cod_data_source_file d0ob01842b2.cif
_cod_data_source_block exp_565_ak-sj-280
_cod_depositor_comments 'Adding full bibliography for 7157737.cif.'
_cod_database_code 7157737
_shelx_shelxl_version_number 2016/4
_shelx_space_group_comment
;
The symmetry employed for this shelxl refinement is uniquely defined
by the following loop, which should always be used as a source of
symmetry information in preference to the above space-group names.
They are only intended as comments.
;
_reflns_odcompleteness_completeness 99.85
_reflns_odcompleteness_iscentric 1
_reflns_odcompleteness_theta 71.98
_olex2_refinement_description
;
1. Fixed Uiso
 At 1.2 times of:
  All C(H) groups
2.a Aromatic/amide H refined with riding coordinates:
 C6(H6), C16(H16), C4(H4), C2(H2), C3(H3), C17(H17), C9(H9), C13(H13),
 C12(H12), C20(H20), C18(H18), C11(H11), C19(H19), C10(H10)
;
_olex2_submission_special_instructions 'No special instructions were received'
_oxdiff_exptl_absorpt_empirical_details
;
Empirical correction (ABSPACK) includes:
- Absorption correction using spherical harmonics
- Frame scaling
;
_oxdiff_exptl_absorpt_empirical_full_max 1.373
_oxdiff_exptl_absorpt_empirical_full_min 0.774

loop_
_space_group_symop_operation_xyz
'x, y, z'
'-x+1/2, -y, z+1/2'
'-x, y+1/2, -z+1/2'
'x+1/2, -y+1/2, -z'
'-x, -y, -z'
'x-1/2, y, -z-1/2'
'x, -y-1/2, z-1/2'
'-x-1/2, y-1/2, z'

loop_
_atom_site_label
_atom_site_type_symbol
_atom_site_fract_x
_atom_site_fract_y
_atom_site_fract_z
_atom_site_U_iso_or_equiv
_atom_site_adp_type
_atom_site_occupancy
_atom_site_site_symmetry_order
_atom_site_calc_flag
_atom_site_refinement_flags_posn
_atom_site_refinement_flags_adp
_atom_site_refinement_flags_occupancy
_atom_site_disorder_assembly
_atom_site_disorder_group
O1 O 0.29754(11) 0.46900(6) 0.30521(4) 0.0250(2) Uani 1 1 d . . . . .
N1 N 0.44399(13) 0.42753(6) 0.42115(5) 0.0180(2) Uani 1 1 d . . . . .
N2 N 0.63864(13) 0.36024(6) 0.47169(5) 0.0201(2) Uani 1 1 d . . . . .
C8 C 0.83725(15) 0.34603(7) 0.38461(6) 0.0188(3) Uani 1 1 d . . . . .
C5 C 0.29999(15) 0.46868(7) 0.41739(6) 0.0184(3) Uani 1 1 d . . . . .
C7 C 0.68244(15) 0.37375(7) 0.40979(6) 0.0185(3) Uani 1 1 d . . . . .
C1 C 0.49536(15) 0.39334(7) 0.47825(6) 0.0188(3) Uani 1 1 d . . . . .
C6 C 0.56486(15) 0.41440(7) 0.37760(6) 0.0193(3) Uani 1 1 d . . . . .
H6 H 0.566769 0.429802 0.335134 0.023 Uiso 1 1 calc R . . . .
C15 C 0.11744(15) 0.55865(7) 0.35194(6) 0.0191(3) Uani 1 1 d . . . . .
C14 C 0.24411(15) 0.49686(7) 0.35461(6) 0.0191(3) Uani 1 1 d . . . . .
C16 C 0.11980(15) 0.62370(7) 0.39207(6) 0.0205(3) Uani 1 1 d . . . . .
H16 H 0.197270 0.627867 0.423849 0.025 Uiso 1 1 calc R . . . .
C4 C 0.20970(15) 0.47497(7) 0.47167(6) 0.0206(3) Uani 1 1 d . . . . .
H4 H 0.114086 0.503015 0.470254 0.025 Uiso 1 1 calc R . . . .
C2 C 0.39742(16) 0.39948(7) 0.53282(6) 0.0219(3) Uani 1 1 d . . . . .
H2 H 0.428392 0.375831 0.570736 0.026 Uiso 1 1 calc R . . . .
C3 C 0.25669(16) 0.44037(7) 0.52969(6) 0.0221(3) Uani 1 1 d . . . . .
H3 H 0.192168 0.445362 0.565649 0.027 Uiso 1 1 calc R . . . .
C17 C 0.00567(16) 0.68204(7) 0.38414(6) 0.0229(3) Uani 1 1 d . . . . .
H17 H 0.008080 0.725770 0.410218 0.027 Uiso 1 1 calc R . . . .
C9 C 0.87395(15) 0.35202(7) 0.31976(6) 0.0219(3) Uani 1 1 d . . . . .
H9 H 0.801701 0.376032 0.292240 0.026 Uiso 1 1 calc R . . . .
C13 C 0.94954(16) 0.31118(7) 0.42518(6) 0.0232(3) Uani 1 1 d . . . . .
H13 H 0.927177 0.306845 0.468439 0.028 Uiso 1 1 calc R . . . .
C12 C 1.09415(17) 0.28300(8) 0.40143(7) 0.0266(3) Uani 1 1 d . . . . .
H12 H 1.168644 0.260672 0.428967 0.032 Uiso 1 1 calc R . . . .
C20 C 0.00067(17) 0.55276(8) 0.30456(6) 0.0239(3) Uani 1 1 d . . . . .
H20 H 0.000324 0.510081 0.277325 0.029 Uiso 1 1 calc R . . . .
C18 C -0.11177(17) 0.67534(8) 0.33751(7) 0.0257(3) Uani 1 1 d . . . . .
H18 H -0.188432 0.714315 0.332714 0.031 Uiso 1 1 calc R . . . .
C11 C 1.12804(16) 0.28796(8) 0.33700(7) 0.0274(3) Uani 1 1 d . . . . .
H11 H 1.224283 0.268383 0.321092 0.033 Uiso 1 1 calc R . . . .
C19 C -0.11515(17) 0.61036(8) 0.29788(7) 0.0273(3) Uani 1 1 d . . . . .
H19 H -0.194793 0.605586 0.267011 0.033 Uiso 1 1 calc R . . . .
C10 C 1.01710(17) 0.32244(8) 0.29625(7) 0.0266(3) Uani 1 1 d . . . . .
H10 H 1.039185 0.325662 0.252902 0.032 Uiso 1 1 calc R . . . .

loop_
_atom_site_aniso_label
_atom_site_aniso_U_11
_atom_site_aniso_U_22
_atom_site_aniso_U_33
_atom_site_aniso_U_23
_atom_site_aniso_U_13
_atom_site_aniso_U_12
O1 0.0240(5) 0.0296(5) 0.0215(5) -0.0026(4) 0.0015(4) 0.0053(4)
N1 0.0166(5) 0.0177(5) 0.0198(5) 0.0001(4) 0.0010(4) 0.0009(4)
N2 0.0205(5) 0.0188(5) 0.0211(5) 0.0001(4) -0.0002(4) -0.0004(4)
C8 0.0182(6) 0.0145(5) 0.0236(6) -0.0007(4) -0.0009(5) -0.0009(5)
C5 0.0169(6) 0.0162(5) 0.0222(6) -0.0012(4) 0.0009(5) 0.0002(4)
C7 0.0198(6) 0.0156(5) 0.0201(6) -0.0013(4) -0.0005(5) -0.0020(4)
C1 0.0209(6) 0.0169(5) 0.0188(6) 0.0004(4) -0.0005(5) -0.0010(5)
C6 0.0194(6) 0.0200(6) 0.0186(6) -0.0012(4) 0.0023(5) 0.0013(5)
C15 0.0178(6) 0.0195(6) 0.0200(6) 0.0016(5) 0.0016(5) -0.0002(5)
C14 0.0170(6) 0.0189(6) 0.0214(6) -0.0011(5) 0.0013(5) -0.0024(5)
C16 0.0201(6) 0.0200(6) 0.0215(6) 0.0012(5) 0.0007(5) -0.0025(5)
C4 0.0192(6) 0.0189(6) 0.0236(6) 0.0000(5) 0.0031(5) -0.0005(5)
C2 0.0243(6) 0.0213(6) 0.0201(6) 0.0020(5) 0.0008(5) -0.0012(5)
C3 0.0226(6) 0.0225(6) 0.0213(6) 0.0009(5) 0.0049(5) -0.0025(5)
C17 0.0258(7) 0.0181(6) 0.0247(6) -0.0003(5) 0.0023(5) -0.0007(5)
C9 0.0195(6) 0.0220(6) 0.0241(7) 0.0045(5) 0.0002(5) -0.0001(5)
C13 0.0248(7) 0.0220(6) 0.0227(6) 0.0000(5) -0.0007(5) 0.0027(5)
C12 0.0231(6) 0.0250(6) 0.0316(7) 0.0027(6) -0.0021(6) 0.0059(5)
C20 0.0250(7) 0.0237(6) 0.0229(6) -0.0032(5) -0.0031(5) 0.0024(5)
C18 0.0269(7) 0.0230(6) 0.0271(7) 0.0029(5) 0.0009(5) 0.0064(5)
C11 0.0215(6) 0.0260(7) 0.0346(7) 0.0033(6) 0.0067(6) 0.0054(5)
C19 0.0256(7) 0.0293(7) 0.0270(7) -0.0004(5) -0.0054(5) 0.0050(5)
C10 0.0245(7) 0.0285(7) 0.0268(7) 0.0050(5) 0.0059(5) 0.0016(5)

loop_
_atom_type_symbol
_atom_type_description
_atom_type_scat_dispersion_real
_atom_type_scat_dispersion_imag
_atom_type_scat_source
C C 0.0181 0.0091 'International Tables Vol C Tables 4.2.6.8 and 6.1.1.4'
H H 0.0000 0.0000 'International Tables Vol C Tables 4.2.6.8 and 6.1.1.4'
N N 0.0311 0.0180 'International Tables Vol C Tables 4.2.6.8 and 6.1.1.4'
O O 0.0492 0.0322 'International Tables Vol C Tables 4.2.6.8 and 6.1.1.4'

loop_
_geom_angle_atom_site_label_1
_geom_angle_atom_site_label_2
_geom_angle_atom_site_label_3
_geom_angle
_geom_angle_site_symmetry_1
_geom_angle_site_symmetry_3
_geom_angle_publ_flag
C5 N1 C1 121.55(10) . . ?
C6 N1 C5 132.29(11) . . ?
C6 N1 C1 106.07(10) . . ?
C1 N2 C7 105.34(10) . . ?
C9 C8 C7 121.12(11) . . ?
C13 C8 C7 120.27(11) . . ?
C13 C8 C9 118.59(12) . . ?
N1 C5 C14 119.13(11) . . ?
C4 C5 N1 117.66(11) . . ?
C4 C5 C14 122.94(11) . . ?
N2 C7 C8 121.26(11) . . ?
N2 C7 C6 111.26(11) . . ?
C6 C7 C8 127.48(12) . . ?
N1 C1 C2 119.20(11) . . ?
N2 C1 N1 111.37(11) . . ?
N2 C1 C2 129.41(12) . . ?
N1 C6 C7 105.96(11) . . ?
N1 C6 H6 127.0 . . ?
C7 C6 H6 127.0 . . ?
C16 C15 C14 122.29(11) . . ?
C20 C15 C14 117.74(11) . . ?
C20 C15 C16 119.81(12) . . ?
O1 C14 C5 120.81(11) . . ?
O1 C14 C15 120.03(11) . . ?
C5 C14 C15 119.14(10) . . ?
C15 C16 H16 120.2 . . ?
C17 C16 C15 119.62(12) . . ?
C17 C16 H16 120.2 . . ?
C5 C4 H4 118.9 . . ?
C5 C4 C3 122.25(12) . . ?
C3 C4 H4 118.9 . . ?
C1 C2 H2 120.2 . . ?
C3 C2 C1 119.60(12) . . ?
C3 C2 H2 120.2 . . ?
C4 C3 H3 120.1 . . ?
C2 C3 C4 119.71(12) . . ?
C2 C3 H3 120.1 . . ?
C16 C17 H17 119.8 . . ?
C18 C17 C16 120.32(12) . . ?
C18 C17 H17 119.8 . . ?
C8 C9 H9 119.8 . . ?
C10 C9 C8 120.48(12) . . ?
C10 C9 H9 119.8 . . ?
C8 C13 H13 119.7 . . ?
C12 C13 C8 120.58(12) . . ?
C12 C13 H13 119.7 . . ?
C13 C12 H12 119.8 . . ?
C11 C12 C13 120.36(13) . . ?
C11 C12 H12 119.8 . . ?
C15 C20 H20 119.9 . . ?
C19 C20 C15 120.24(12) . . ?
C19 C20 H20 119.9 . . ?
C17 C18 H18 119.9 . . ?
C17 C18 C19 120.15(12) . . ?
C19 C18 H18 119.9 . . ?
C12 C11 H11 120.2 . . ?
C12 C11 C10 119.50(12) . . ?
C10 C11 H11 120.2 . . ?
C20 C19 C18 119.83(13) . . ?
C20 C19 H19 120.1 . . ?
C18 C19 H19 120.1 . . ?
C9 C10 C11 120.47(13) . . ?
C9 C10 H10 119.8 . . ?
C11 C10 H10 119.8 . . ?

loop_
_geom_bond_atom_site_label_1
_geom_bond_atom_site_label_2
_geom_bond_distance
_geom_bond_site_symmetry_2
_geom_bond_publ_flag
O1 C14 1.2257(15) . ?
N1 C5 1.3925(15) . ?
N1 C1 1.4016(15) . ?
N1 C6 1.3770(16) . ?
N2 C7 1.3693(16) . ?
N2 C1 1.3271(16) . ?
C8 C7 1.4705(17) . ?
C8 C9 1.3988(18) . ?
C8 C13 1.3982(18) . ?
C5 C14 1.4788(17) . ?
C5 C4 1.3688(17) . ?
C7 C6 1.3784(18) . ?
C1 C2 1.4093(18) . ?
C6 H6 0.9300 . ?
C15 C14 1.4964(17) . ?
C15 C16 1.3999(17) . ?
C15 C20 1.3933(18) . ?
C16 H16 0.9300 . ?
C16 C17 1.3903(18) . ?
C4 H4 0.9300 . ?
C4 C3 1.4104(18) . ?
C2 H2 0.9300 . ?
C2 C3 1.3662(19) . ?
C3 H3 0.9300 . ?
C17 H17 0.9300 . ?
C17 C18 1.387(2) . ?
C9 H9 0.9300 . ?
C9 C10 1.3849(19) . ?
C13 H13 0.9300 . ?
C13 C12 1.3885(19) . ?
C12 H12 0.9300 . ?
C12 C11 1.384(2) . ?
C20 H20 0.9300 . ?
C20 C19 1.3879(19) . ?
C18 H18 0.9300 . ?
C18 C19 1.3928(19) . ?
C11 H11 0.9300 . ?
C11 C10 1.390(2) . ?
C19 H19 0.9300 . ?
C10 H10 0.9300 . ?
